data_4326666
loop_
_publ_author_name
'John P. S. Mowat'
'Stuart R. Miller'
'John M. Griffin'
'Valerie R. Seymour'
'Sharon E. Ashbrook'
'Stephen P. Thompson'
'David Fairen-Jimenez'
'Ana-Maria Banu'
'Tina D\"uren'
'Paul A. Wright'

_publ_section_title
;
 Structural Chemistry, monoclinic-to-orthorhombic Phase Transition, and
 CO2 Adsorption Behavior of the Small Pore Scandium Terephthalate,
 Sc2(O2CC6H4CO2)3, and Its Nitro- And Amino-Functionalized Derivatives
;
_journal_name_full 'Inorganic Chemistry'
_journal_page_first 10844
_journal_page_last 10858
_journal_paper_doi 10.1021/ic201387d
_journal_volume 50
_journal_year 2011
_chemical_formula_sum 'O3 Sc2'
_chemical_formula_weight 137.91
_space_group_IT_number 206
_symmetry_cell_setting cubic
_symmetry_space_group_name_Hall '-I 2b 2c 3'
_symmetry_space_group_name_H-M 'I a -3'
_audit_author_name JPSM
_audit_creation_date 2011-06-02T16:49
_audit_creation_method 'from EXP file using GSAS2CIF'
_audit_update_record ' 2011-06-02T16:49  Initial CIF as created by GSAS2CIF'
_cell_angle_alpha 90.0
_cell_angle_beta 90.0
_cell_angle_gamma 90.0
_cell_formula_units_Z 16
_cell_length_a 9.8431(4)
_cell_length_b 9.8431
_cell_length_c 9.8431
_cell_volume 953.66(4)
_computing_structure_refinement GSAS
_diffrn_radiation_polarisn_ratio 0.93
_diffrn_radiation_probe x-ray
_diffrn_radiation_wavelength 0.826019
_exptl_absorpt_correction_T_max 1.00000
_exptl_absorpt_correction_T_min 1.00000
_exptl_absorpt_process_details
;   GSAS Absorption/surface roughness correction: function number 0
 No correction is applied.
;
_pd_block_id 2011-06-02T16:49|(NH2-BDC)3-LT_phase2|JPSM||
_pd_calc_method 'Rietveld Refinement'
_pd_meas_2theta_range_inc 0.003
_pd_meas_2theta_range_max 141.95401
_pd_meas_2theta_range_min 2.832
_pd_phase_name Sc2O3
_pd_proc_2theta_range_inc 0.003
_pd_proc_2theta_range_max 141.96083
_pd_proc_2theta_range_min 2.83882
_pd_proc_info_datetime 2011-06-02T16:49:20
_pd_proc_ls_background_function
;   GSAS Background function number 7 with 36 terms.
 Linear interpolation
      1:    32.9269     2:    29.5430     3:    28.7952     4:    27.6842    
      5:    29.5460     6:    34.4802     7:    38.6572     8:    49.5752    
      9:    51.2167    10:    57.6157    11:    53.7298    12:    50.0896    
     13:    52.3770    14:    38.8154    15:    32.0198    16:    29.0152    
     17:    27.5625    18:    26.8338    19:    33.8457    20:    28.4343    
     21:    31.5284    22:    28.8071    23:    29.7966    24:    30.6545    
     25:    27.9178    26:    30.3828    27:    28.8788    28:    29.8924    
     29:    30.6661    30:    27.0966    31:    26.7418    32:    26.2174    
     33:    24.9412    34:    24.4379    35:    24.6697    36:    23.6054    
;
_pd_proc_ls_prof_R_factor 0.0500
_pd_proc_ls_prof_wR_expected 0.0143
_pd_proc_ls_prof_wR_factor 0.0681
_refine_ls_goodness_of_fit_all 4.91
_refine_ls_matrix_type full
_refine_ls_number_parameters 38
_refine_ls_number_restraints 39
_refine_ls_R_Fsqd_factor 0.19202
_refine_ls_shift/su_max 0.04
_refine_ls_shift/su_mean 0.00
_reflns_d_resolution_high 1.212
_reflns_d_resolution_low 8.905
_reflns_limit_h_max 8
_reflns_limit_h_min 0
_reflns_limit_k_max 17
_reflns_limit_k_min 0
_reflns_limit_l_max 28
_reflns_limit_l_min 0
_reflns_number_total 518
_cod_data_source_file ic201387d_si_002_10.cif
_cod_data_source_block (NH2-BDC)3-LT_phase_2
_cod_original_cell_volume 953.65(11)
_cod_database_code 4326666
_cod_database_fobs_code 4326666
_gsas_exptl_extinct_corr_t_min 1.00000
_gsas_exptl_extinct_corr_t_max 1.00000

loop_
_symmetry_equiv_pos_site_id
_symmetry_equiv_pos_as_xyz
1 +x,+y,+z
2 +z,+x,+y
3 +y,+z,+x
4 +x+1/2,+y,-z+1/2
5 -z+1/2,+x+1/2,+y
6 +y,-z+1/2,+x+1/2
7 -z,+x+1/2,-y+1/2
8 -y+1/2,-z,+x+1/2
9 +y+1/2,-z+1/2,-x
10 -x,+y+1/2,-z+1/2
11 -z+1/2,-x,+y+1/2
12 +x+1/2,-y+1/2,-z
-1 -x,-y,-z
-2 -z,-x,-y
-3 -y,-z,-x
-4 -x+1/2,-y,+z+1/2
-5 +z+1/2,-x+1/2,-y
-6 -y,+z+1/2,-x+1/2
-7 +z,-x+1/2,+y+1/2
-8 +y+1/2,+z,-x+1/2
-9 -y+1/2,+z+1/2,+x
-10 +x,-y+1/2,+z+1/2
-11 +z+1/2,+x,-y+1/2
-12 -x+1/2,+y+1/2,+z
101 +x+1/2,+y+1/2,+z+1/2
102 +z+1/2,+x+1/2,+y+1/2
103 +y+1/2,+z+1/2,+x+1/2
104 +x,+y+1/2,-z
105 -z,+x,+y+1/2
106 +y+1/2,-z,+x
107 -z+1/2,+x,-y
108 -y,-z+1/2,+x
109 +y,-z,-x+1/2
110 -x+1/2,+y,-z
111 -z,-x+1/2,+y
112 +x,-y,-z+1/2
-101 -x+1/2,-y+1/2,-z+1/2
-102 -z+1/2,-x+1/2,-y+1/2
-103 -y+1/2,-z+1/2,-x+1/2
-104 -x,-y+1/2,+z
-105 +z,-x,-y+1/2
-106 -y+1/2,+z,-x
-107 +z+1/2,-x,+y
-108 +y,+z+1/2,-x
-109 -y,+z,+x+1/2
-110 +x+1/2,-y,+z
-111 +z,+x+1/2,-y
-112 -x,+y,+z+1/2

loop_
_atom_site_type_symbol
_atom_site_label
_atom_site_fract_x
_atom_site_fract_y
_atom_site_fract_z
_atom_site_occupancy
_atom_site_thermal_displace_type
_atom_site_U_iso_or_equiv
_atom_site_symmetry_multiplicity
Sc Sc1 0.25 0.25 0.25 1.0 Uiso 0.025 8
Sc Sc2 0.9641 0.0 0.25 1.0 Uiso 0.025 24
O o1 0.3919 0.1553 0.3815 1.0 Uiso 0.025 48

loop_
_atom_type_symbol
_atom_type_scat_dispersion_real
_atom_type_scat_dispersion_imag
_atom_type_scat_Cromer_Mann_a1
_atom_type_scat_Cromer_Mann_a2
_atom_type_scat_Cromer_Mann_a3
_atom_type_scat_Cromer_Mann_a4
_atom_type_scat_Cromer_Mann_b1
_atom_type_scat_Cromer_Mann_b2
_atom_type_scat_Cromer_Mann_b3
_atom_type_scat_Cromer_Mann_b4
_atom_type_scat_Cromer_Mann_c
_atom_type_scat_source
Sc 0.000 0.000 9.18900 9.02130 7.36790 0.57290 1.64090 136.108 1.46800 51.3531 1.33290 International_Tables_Vol_C
O 0.000 0.000 3.04850 13.2771 2.28680 5.70110 1.54630 0.32390 0.86700 32.9089 0.25080 International_Tables_Vol_C
C 0.000 0.000 2.31000 20.8439 1.02000 10.2075 1.58860 0.56870 0.86500 51.6512 0.21560 International_Tables_Vol_C
N 0.000 0.000 12.2126 0.00570 3.13220 9.89330 2.01250 28.9975 1.16630 0.58260 -11.529 International_Tables_Vol_C

loop_
_geom_angle_atom_site_label_1
_geom_angle_atom_site_label_2
_geom_angle_atom_site_label_3
_geom_angle
_geom_angle_site_symmetry_1
_geom_angle_site_symmetry_3
_geom_angle_publ_flag
Sc2 Sc1 Sc2 119.6073(10) 4_455 5_545 n
Sc2 Sc1 Sc2 119.6073(7) 4_455 6_554 n
Sc2 Sc1 Sc2 60.3927(7) 4_455 9_556 n
Sc2 Sc1 Sc2 180.0 4_455 10_655 n
Sc2 Sc1 Sc2 60.3927(10) 4_455 11_565 n
Sc2 Sc1 o1 40.3195(14) 4_455 1_555 n
Sc2 Sc1 o1 95.92690(10) 4_455 2_555 n
Sc2 Sc1 o1 138.5623(15) 4_455 3_555 n
Sc2 Sc1 o1 139.6805(14) 4_455 -101_544 n
Sc2 Sc1 o1 84.07310(10) 4_455 -102_544 n
Sc2 Sc1 o1 41.4377(15) 4_455 -103_544 n
Sc2 Sc1 Sc2 119.6073(18) 5_545 6_554 n
Sc2 Sc1 Sc2 60.3927(18) 5_545 9_556 n
Sc2 Sc1 Sc2 60.3927(10) 5_545 10_655 n
Sc2 Sc1 Sc2 180.0 5_545 11_565 n
Sc2 Sc1 o1 138.5623(10) 5_545 1_555 n
Sc2 Sc1 o1 40.3195(4) 5_545 2_555 n
Sc2 Sc1 o1 95.9269(28) 5_545 3_555 n
Sc2 Sc1 o1 41.4377(10) 5_545 -101_544 n
Sc2 Sc1 o1 139.6805(4) 5_545 -102_544 n
Sc2 Sc1 o1 84.0731(28) 5_545 -103_544 n
Sc2 Sc1 Sc2 180.0 6_554 9_556 n
Sc2 Sc1 Sc2 60.3927(7) 6_554 10_655 n
Sc2 Sc1 Sc2 60.3927(18) 6_554 11_565 n
Sc2 Sc1 o1 95.9269(27) 6_554 1_555 n
Sc2 Sc1 o1 138.5623(5) 6_554 2_555 n
Sc2 Sc1 o1 40.3195(10) 6_554 3_555 n
Sc2 Sc1 o1 84.0731(27) 6_554 -101_544 n
Sc2 Sc1 o1 41.4377(5) 6_554 -102_544 n
Sc2 Sc1 o1 139.6805(10) 6_554 -103_544 n
Sc2 Sc1 Sc2 119.6073(7) 9_556 10_655 n
Sc2 Sc1 Sc2 119.6073(18) 9_556 11_565 n
Sc2 Sc1 o1 84.0731(27) 9_556 1_555 n
Sc2 Sc1 o1 41.4377(5) 9_556 2_555 n
Sc2 Sc1 o1 139.6805(10) 9_556 3_555 n
Sc2 Sc1 o1 95.9269(27) 9_556 -101_544 n
Sc2 Sc1 o1 138.5623(5) 9_556 -102_544 n
Sc2 Sc1 o1 40.3195(10) 9_556 -103_544 n
Sc2 Sc1 Sc2 119.6073(10) 10_655 11_565 n
Sc2 Sc1 o1 139.6805(14) 10_655 1_555 n
Sc2 Sc1 o1 84.07310(10) 10_655 2_555 n
Sc2 Sc1 o1 41.4377(15) 10_655 3_555 n
Sc2 Sc1 o1 40.3195(14) 10_655 -101_544 n
Sc2 Sc1 o1 95.92690(10) 10_655 -102_544 n
Sc2 Sc1 o1 138.5623(15) 10_655 -103_544 n
Sc2 Sc1 o1 41.4377(10) 11_565 1_555 n
Sc2 Sc1 o1 139.6805(4) 11_565 2_555 n
Sc2 Sc1 o1 84.0731(28) 11_565 3_555 n
Sc2 Sc1 o1 138.5623(10) 11_565 -101_544 n
Sc2 Sc1 o1 40.3195(4) 11_565 -102_544 n
Sc2 Sc1 o1 95.9269(28) 11_565 -103_544 n
o1 Sc1 o1 98.9665(14) 1_555 2_555 n
o1 Sc1 o1 98.9665(29) 1_555 3_555 n
o1 Sc1 o1 180.0 1_555 -101_544 n
o1 Sc1 o1 81.0335(14) 1_555 -102_544 n
o1 Sc1 o1 81.0335(29) 1_555 -103_544 n
o1 Sc1 o1 98.9665(15) 2_555 3_555 n
o1 Sc1 o1 81.0335(14) 2_555 -101_544 n
o1 Sc1 o1 180.0 2_555 -102_544 n
o1 Sc1 o1 81.0335(15) 2_555 -103_544 n
o1 Sc1 o1 81.0335(29) 3_555 -101_544 n
o1 Sc1 o1 81.0335(15) 3_555 -102_544 n
o1 Sc1 o1 180.0 3_555 -103_544 n
o1 Sc1 o1 98.9665(14) -101_544 -102_544 n
o1 Sc1 o1 98.9665(29) -101_544 -103_544 n
o1 Sc1 o1 98.9665(15) -102_544 -103_544 n
Sc1 Sc2 Sc1 98.8465 4_555 7_645 n
Sc1 Sc2 Sc2 59.8036(8) 4_555 6_654 n
Sc1 Sc2 Sc2 59.8036(10) 4_555 -2_665 n
Sc1 Sc2 Sc2 130.0923(11) 4_555 -3_656 n
Sc1 Sc2 Sc2 70.2292(6) 4_555 -11_536 n
Sc1 Sc2 o1 40.2010(14) 4_555 4_555 n
Sc1 Sc2 o1 149.9261(11) 4_555 5_645 n
Sc1 Sc2 o1 93.21410(10) 4_555 -6_645 n
Sc1 Sc2 o1 40.3707(15) 4_555 108_543 n
Sc1 Sc2 o1 94.98420(10) 4_555 -102_644 n
Sc1 Sc2 o1 109.1949(4) 4_555 -110_544 n
Sc1 Sc2 Sc2 130.0923(11) 7_645 6_654 n
Sc1 Sc2 Sc2 70.2292(6) 7_645 -2_665 n
Sc1 Sc2 Sc2 59.8036(8) 7_645 -3_656 n
Sc1 Sc2 Sc2 59.8036(10) 7_645 -11_536 n
Sc1 Sc2 o1 109.1949(4) 7_645 4_555 n
Sc1 Sc2 o1 94.98420(10) 7_645 5_645 n
Sc1 Sc2 o1 40.3707(15) 7_645 -6_645 n
Sc1 Sc2 o1 93.21410(10) 7_645 108_543 n
Sc1 Sc2 o1 149.9261(11) 7_645 -102_644 n
Sc1 Sc2 o1 40.2010(14) 7_645 -110_544 n
Sc2 Sc2 Sc2 118.4562(18) 6_654 -2_665 n
Sc2 Sc2 Sc2 167.55080(30) 6_654 -3_656 n
Sc2 Sc2 Sc2 70.3506(21) 6_654 -11_536 n
Sc2 Sc2 o1 83.5116(27) 6_654 4_555 n
Sc2 Sc2 o1 126.7194(8) 6_654 5_645 n
Sc2 Sc2 o1 151.9226(6) 6_654 -6_645 n
Sc2 Sc2 o1 40.1230(9) 6_654 108_543 n
Sc2 Sc2 o1 40.8321(5) 6_654 -102_644 n
Sc2 Sc2 o1 100.6911(30) 6_654 -110_544 n
Sc2 Sc2 Sc2 70.3506(21) -2_665 -3_656 n
Sc2 Sc2 Sc2 99.4238(30) -2_665 -11_536 n
Sc2 Sc2 o1 41.0584(10) -2_665 4_555 n
Sc2 Sc2 o1 100.9471(26) -2_665 5_645 n
Sc2 Sc2 o1 38.8054(10) -2_665 -6_645 n
Sc2 Sc2 o1 94.4528(28) -2_665 108_543 n
Sc2 Sc2 o1 139.1780(4) -2_665 -102_644 n
Sc2 Sc2 o1 108.7599(20) -2_665 -110_544 n
Sc2 Sc2 Sc2 118.4562(18) -3_656 -11_536 n
Sc2 Sc2 o1 100.6911(30) -3_656 4_555 n
Sc2 Sc2 o1 40.8321(5) -3_656 5_645 n
Sc2 Sc2 o1 40.1230(9) -3_656 -6_645 n
Sc2 Sc2 o1 151.9226(6) -3_656 108_543 n
Sc2 Sc2 o1 126.7194(8) -3_656 -102_644 n
Sc2 Sc2 o1 83.5115(27) -3_656 -110_544 n
Sc2 Sc2 o1 108.7599(20) -11_635 4_555 n
Sc2 Sc2 o1 139.1780(4) -11_635 5_645 n
Sc2 Sc2 o1 94.4528(28) -11_635 -6_645 n
Sc2 Sc2 o1 38.8054(10) -11_635 108_543 n
Sc2 Sc2 o1 100.9471(26) -11_635 -102_644 n
Sc2 Sc2 o1 41.0584(10) -11_635 -110_544 n
o1 Sc2 o1 109.8729(25) 4_555 5_645 n
o1 Sc2 o1 79.2330(20) 4_555 -6_645 n
o1 Sc2 o1 79.8627(29) 4_555 108_543 n
o1 Sc2 o1 98.6027(15) 4_555 -102_644 n
o1 Sc2 o1 140.9307(8) 4_555 -110_544 n
o1 Sc2 o1 80.3115(15) 5_645 -6_645 n
o1 Sc2 o1 164.26910(20) 5_645 108_543 n
o1 Sc2 o1 85.8942(13) 5_645 -102_644 n
o1 Sc2 o1 98.6027(15) 5_645 -110_544 n
o1 Sc2 o1 114.2872(17) -6_645 108_543 n
o1 Sc2 o1 164.26910(20) -6_645 -102_644 n
o1 Sc2 o1 79.8627(29) -6_645 -110_544 n
o1 Sc2 o1 80.3115(15) 108_543 -102_644 n
o1 Sc2 o1 79.2330(20) 108_543 -110_544 n
o1 Sc2 o1 109.8729(25) -102_644 -110_544 n
Sc1 o1 Sc2 99.4795(27) 1_555 4_455 n
Sc1 o1 Sc2 98.1916(18) 1_555 11_565 n
Sc1 o1 Sc2 125.9519(14) 1_555 -8_547 n
Sc2 o1 Sc2 98.8186(17) 4_455 11_565 n
Sc2 o1 Sc2 126.6788(14) 4_455 -8_547 n
Sc2 o1 Sc2 100.3625(30) 11_565 -8_547 n

loop_
_geom_bond_atom_site_label_1
_geom_bond_atom_site_label_2
_geom_bond_distance
_geom_bond_site_symmetry_2
_geom_bond_publ_flag
Sc1 Sc2 3.23983(12) 4_455 n
Sc1 Sc2 3.23983(9) 5_545 n
Sc1 Sc2 3.23983(9) 6_554 n
Sc1 Sc2 3.23983(9) 9_556 n
Sc1 Sc2 3.23983(12) 10_655 n
Sc1 Sc2 3.23983(9) 11_565 n
Sc1 o1 2.12017(6) 1_555 n
Sc1 o1 2.12017(7) 2_555 n
Sc1 o1 2.12017(6) 3_555 n
Sc1 o1 2.12017(6) -101_444 n
Sc1 o1 2.12017(7) -102_444 n
Sc1 o1 2.12017(6) -103_444 n
Sc2 Sc1 3.23983(12) 4_555 n
Sc2 Sc1 3.23983(12) 7_645 n
Sc2 Sc2 3.25904(9) 6_654 n
Sc2 Sc2 3.25904(9) -2_665 n
Sc2 Sc2 3.25904(9) -3_656 n
Sc2 Sc2 3.25904(9) -11_545 n
Sc2 o1 2.12535(6) 4_555 n
Sc2 o1 2.07623(7) 5_645 n
Sc2 o1 2.16624(6) -6_645 n
Sc2 o1 2.16624(6) 108_655 n
Sc2 o1 2.07623(7) -102_544 n
Sc2 o1 2.12535(6) -110_444 n
o1 Sc1 2.12017(6) 1_555 n
o1 Sc2 2.12535(6) 4_455 n
o1 Sc2 2.16624(6) 11_565 n
o1 Sc2 2.07623(6) -8_556 n

loop_
_pd_block_diffractogram_id
2011-06-02T16:49|(NH2-BDC)3-LT_H_01|JPSM|I-11
